data_1568428
loop_
_publ_author_name
'Liu, Han-Ying'
'Neale, Samuel E.'
'Hill, Michael S.'
'Mahon, Mary F.'
'McMullin, Claire L.'

_publ_section_title
;
 Structural snapshots of an Al-Cu bond-mediated transformation of terminal
 acetylenes.
;
_journal_issue 11
_journal_name_full 'Chemical science'
_journal_page_first 2866
_journal_page_last 2876
_journal_paper_doi 10.1039/d3sc00240c
_journal_volume 14
_journal_year 2023
_chemical_formula_moiety 'C46 H62 Al N2 Si2, C11 H21 N2'
_chemical_formula_sum 'C57 H83 Al N4 Si2'
_chemical_formula_weight 907.43
_space_group_crystal_system monoclinic
_space_group_IT_number 14
_space_group_name_Hall '-P 2ybc'
_space_group_name_H-M_alt 'P 1 21/c 1'
_atom_sites_solution_hydrogens mixed
_atom_sites_solution_primary dual
_audit_creation_date 2022-04-22
_audit_creation_method
;
Olex2 1.5
(compiled 2022.04.07 svn.rca3783a0 for OlexSys, GUI svn.r6498)
;
_audit_update_record
;
2023-01-04 deposited with the CCDC.	2023-02-15 downloaded from the CCDC.
;
_cell_angle_alpha 90
_cell_angle_beta 97.5190(10)
_cell_angle_gamma 90
_cell_formula_units_Z 4
_cell_length_a 16.00380(10)
_cell_length_b 13.50320(10)
_cell_length_c 25.41530(10)
_cell_measurement_reflns_used 27986
_cell_measurement_temperature 150.00(10)
_cell_measurement_theta_max 72.8250
_cell_measurement_theta_min 4.4990
_cell_volume 5445.08(6)
_computing_cell_refinement 'CrysAlisPro 1.171.39.46 (Rigaku OD, 2018)'
_computing_data_collection 'CrysAlisPro 1.171.39.46 (Rigaku OD, 2018)'
_computing_data_reduction 'CrysAlisPro 1.171.39.46 (Rigaku OD, 2018)'
_computing_molecular_graphics 'Olex2 1.5 (Dolomanov et al., 2009)'
_computing_publication_material 'Olex2 1.5 (Dolomanov et al., 2009)'
_computing_structure_refinement 'SHELXL 2014/3 (Sheldrick, 2015)'
_computing_structure_solution 'SHELXT 2018/2 (Sheldrick, 2018)'
_diffrn_ambient_environment N~2~
_diffrn_ambient_temperature 150.00(10)
_diffrn_detector 'CCD plate'
_diffrn_detector_area_resol_mean 8.1150
_diffrn_detector_type EosS2
_diffrn_measured_fraction_theta_full 1.000
_diffrn_measured_fraction_theta_max 0.997
_diffrn_measurement_device 'four-circle diffractometer'
_diffrn_measurement_device_type 'SuperNova, Dual, Cu at home/near, EosS2'
_diffrn_measurement_method '\w scans'
_diffrn_radiation_monochromator mirror
_diffrn_radiation_probe x-ray
_diffrn_radiation_type 'Cu K\a'
_diffrn_radiation_wavelength 1.54184
_diffrn_reflns_av_R_equivalents 0.0409
_diffrn_reflns_av_unetI/netI 0.0246
_diffrn_reflns_Laue_measured_fraction_full 1.000
_diffrn_reflns_Laue_measured_fraction_max 0.997
_diffrn_reflns_limit_h_max 19
_diffrn_reflns_limit_h_min -19
_diffrn_reflns_limit_k_max 16
_diffrn_reflns_limit_k_min -16
_diffrn_reflns_limit_l_max 28
_diffrn_reflns_limit_l_min -31
_diffrn_reflns_number 75392
_diffrn_reflns_point_group_measured_fraction_full 1.000
_diffrn_reflns_point_group_measured_fraction_max 0.997
_diffrn_reflns_theta_full 67.684
_diffrn_reflns_theta_max 72.945
_diffrn_reflns_theta_min 3.714
_diffrn_source 'micro-focus sealed X-ray tube'
_diffrn_source_type 'SuperNova (Cu) X-ray Source'
_exptl_absorpt_coefficient_mu 1.031
_exptl_absorpt_correction_T_max 1.00000
_exptl_absorpt_correction_T_min 0.94832
_exptl_absorpt_correction_type multi-scan
_exptl_absorpt_process_details
;
CrysAlisPro 1.171.39.46 (Rigaku Oxford Diffraction, 2018)
Empirical absorption correction using spherical harmonics,
 implemented in SCALE3 ABSPACK scaling algorithm.
;
_exptl_crystal_colour colourless
_exptl_crystal_colour_primary colourless
_exptl_crystal_density_diffrn 1.107
_exptl_crystal_description block
_exptl_crystal_F_000 1976
_exptl_crystal_size_max 0.148
_exptl_crystal_size_mid 0.115
_exptl_crystal_size_min 0.075
_refine_diff_density_max 0.565
_refine_diff_density_min -0.243
_refine_diff_density_rms 0.041
_refine_ls_extinction_method none
_refine_ls_goodness_of_fit_ref 1.012
_refine_ls_hydrogen_treatment mixed
_refine_ls_matrix_type full
_refine_ls_number_parameters 607
_refine_ls_number_reflns 10831
_refine_ls_number_restraints 3
_refine_ls_restrained_S_all 1.012
_refine_ls_R_factor_all 0.0452
_refine_ls_R_factor_gt 0.0395
_refine_ls_shift/su_max 0.001
_refine_ls_shift/su_mean 0.000
_refine_ls_structure_factor_coef Fsqd
_refine_ls_weighting_details 'w=1/[\s^2^(Fo^2^)+(0.0652P)^2^+1.3127P] where P=(Fo^2^+2Fc^2^)/3'
_refine_ls_weighting_scheme calc
_refine_ls_wR_factor_gt 0.1056
_refine_ls_wR_factor_ref 0.1104
_reflns_Friedel_coverage 0.000
_reflns_number_gt 9554
_reflns_number_total 10831
_reflns_threshold_expression 'I > 2\s(I)'
_cod_data_source_file d3sc00240c2.cif
_cod_data_source_block s21msh56
_cod_depositor_comments 'Adding full bibliography for 1568428--1568438.cif.'
_cod_database_code 1568428
_shelxl_version_number 2014-3
_shelx_space_group_comment
;
The symmetry employed for this shelxl refinement is uniquely defined
by the following loop, which should always be used as a source of
symmetry information in preference to the above space-group names.
They are only intended as comments.
;
_olex2_refinement_description
;
1. Fixed Uiso
 At 1.2 times of:
  All C(H) groups, All C(H,H) groups
 At 1.5 times of:
  All C(H,H,H) groups
2. Restrained distances
 C44-H44 = C45-H45 = C31-H31
 0.98 with sigma of 0.005
3.a Ternary CH refined with riding coordinates:
 C7(H7), C10(H10), C25(H25), C28(H28), C32(H32), C39(H39)
3.b Secondary CH2 refined with riding coordinates:
 C15(H15A,H15B), C16(H16A,H16B)
3.c Aromatic/amide H refined with riding coordinates:
 C3(H3), C4(H4), C5(H5), C21(H21), C22(H22), C23(H23), C47(H47), C48(H48),
 C49(H49), C50(H50), C51(H51), C53(H53), C54(H54), C55(H55), C56(H56), C57(H57)
3.d Idealised Me refined as rotating group:
 C8(H8A,H8B,H8C), C9(H9A,H9B,H9C), C11(H11A,H11B,H11C), C12(H12A,H12B,H12C),
 C13(H13A,H13B,H13C), C14(H14A,H14B,H14C), C17(H17A,H17B,H17C), C18(H18A,H18B,
 H18C), C26(H26A,H26B,H26C), C27(H27A,H27B,H27C), C29(H29A,H29B,H29C), C30(H30A,
 H30B,H30C), C33(H33A,H33B,H33C), C34(H34A,H34B,H34C), C36(H36A,H36B,H36C),
 C38(H38A,H38B,H38C), C40(H40A,H40B,H40C), C41(H41A,H41B,H41C)
;

loop_
_space_group_symop_operation_xyz
'x, y, z'
'-x, y+1/2, -z+1/2'
'-x, -y, -z'
'x, -y-1/2, z-1/2'

loop_
_atom_site_label
_atom_site_type_symbol
_atom_site_fract_x
_atom_site_fract_y
_atom_site_fract_z
_atom_site_U_iso_or_equiv
_atom_site_adp_type
_atom_site_occupancy
_atom_site_site_symmetry_order
_atom_site_calc_flag
_atom_site_refinement_flags_posn
_atom_site_refinement_flags_adp
_atom_site_refinement_flags_occupancy
_atom_site_disorder_assembly
_atom_site_disorder_group
Si1 Si 0.09263(2) 0.92684(3) 0.40336(2) 0.02692(9) Uani 1 1 d . . . . .
Si2 Si 0.31470(2) 0.92245(3) 0.47956(2) 0.02756(9) Uani 1 1 d . . . . .
Al1 Al 0.22071(2) 0.74021(3) 0.41459(2) 0.02354(9) Uani 1 1 d . . . . .
N1 N 0.14477(7) 0.82960(8) 0.37773(4) 0.0242(2) Uani 1 1 d . . . . .
N2 N 0.28499(7) 0.79937(8) 0.47349(4) 0.0244(2) Uani 1 1 d . . . . .
C1 C 0.12088(8) 0.80626(10) 0.32263(5) 0.0260(2) Uani 1 1 d . . . . .
C2 C 0.16100(9) 0.85426(11) 0.28322(5) 0.0310(3) Uani 1 1 d . . . . .
C3 C 0.13752(10) 0.83066(13) 0.22998(6) 0.0411(3) Uani 1 1 d . . . . .
H3 H 0.1648 0.8628 0.2037 0.049 Uiso 1 1 calc R U . . .
C4 C 0.07546(11) 0.76163(15) 0.21451(6) 0.0456(4) Uani 1 1 d . . . . .
H4 H 0.0603 0.7463 0.1780 0.055 Uiso 1 1 calc R U . . .
C5 C 0.03572(10) 0.71528(13) 0.25285(6) 0.0390(3) Uani 1 1 d . . . . .
H5 H -0.0071 0.6679 0.2423 0.047 Uiso 1 1 calc R U . . .
C6 C 0.05698(8) 0.73636(11) 0.30677(5) 0.0296(3) Uani 1 1 d . . . . .
C7 C 0.00678(9) 0.68533(11) 0.34580(5) 0.0324(3) Uani 1 1 d . . . . .
H7 H 0.0314 0.7057 0.3824 0.039 Uiso 1 1 calc R U . . .
C8 C 0.01179(11) 0.57198(12) 0.34283(7) 0.0427(3) Uani 1 1 d . . . . .
H8A H -0.0113 0.5499 0.3071 0.064 Uiso 1 1 calc R U . . .
H8B H -0.0209 0.5427 0.3689 0.064 Uiso 1 1 calc R U . . .
H8C H 0.0708 0.5510 0.3505 0.064 Uiso 1 1 calc R U . . .
C9 C -0.08560(10) 0.71836(14) 0.33750(7) 0.0448(4) Uani 1 1 d . . . . .
H9A H -0.0885 0.7905 0.3408 0.067 Uiso 1 1 calc R U . . .
H9B H -0.1157 0.6872 0.3643 0.067 Uiso 1 1 calc R U . . .
H9C H -0.1117 0.6984 0.3020 0.067 Uiso 1 1 calc R U . . .
C10 C 0.22704(9) 0.93382(11) 0.29686(6) 0.0344(3) Uani 1 1 d . . . . .
H10 H 0.2372 0.9393 0.3364 0.041 Uiso 1 1 calc R U . . .
C11 C 0.19597(12) 1.03478(14) 0.27518(9) 0.0553(4) Uani 1 1 d . . . . .
H11A H 0.2381 1.0854 0.2871 0.083 Uiso 1 1 calc R U . . .
H11B H 0.1427 1.0510 0.2883 0.083 Uiso 1 1 calc R U . . .
H11C H 0.1872 1.0326 0.2363 0.083 Uiso 1 1 calc R U . . .
C12 C 0.31151(10) 0.91011(13) 0.27789(7) 0.0428(3) Uani 1 1 d . . . . .
H12A H 0.3038 0.9049 0.2391 0.064 Uiso 1 1 calc R U . . .
H12B H 0.3330 0.8472 0.2934 0.064 Uiso 1 1 calc R U . . .
H12C H 0.3519 0.9631 0.2890 0.064 Uiso 1 1 calc R U . . .
C13 C 0.01219(10) 0.98305(12) 0.35143(6) 0.0404(3) Uani 1 1 d . . . . .
H13A H 0.0392 1.0013 0.3204 0.061 Uiso 1 1 calc R U . . .
H13B H -0.0119 1.0423 0.3659 0.061 Uiso 1 1 calc R U . . .
H13C H -0.0327 0.9349 0.3409 0.061 Uiso 1 1 calc R U . . .
C14 C 0.03350(10) 0.88510(12) 0.45818(6) 0.0392(3) Uani 1 1 d . . . . .
H14A H -0.0023 0.8285 0.4461 0.059 Uiso 1 1 calc R U . . .
H14B H -0.0018 0.9394 0.4682 0.059 Uiso 1 1 calc R U . . .
H14C H 0.0736 0.8655 0.4889 0.059 Uiso 1 1 calc R U . . .
C15 C 0.16397(9) 1.03129(10) 0.42975(6) 0.0348(3) Uani 1 1 d . . . . .
H15A H 0.1982 1.0508 0.4017 0.042 Uiso 1 1 calc R U . . .
H15B H 0.1282 1.0887 0.4362 0.042 Uiso 1 1 calc R U . . .
C16 C 0.22440(10) 1.01151(10) 0.48092(6) 0.0357(3) Uani 1 1 d . . . . .
H16A H 0.1901 0.9874 0.5080 0.043 Uiso 1 1 calc R U . . .
H16B H 0.2486 1.0760 0.4937 0.043 Uiso 1 1 calc R U . . .
C17 C 0.37559(10) 0.96504(12) 0.42506(6) 0.0386(3) Uani 1 1 d . . . . .
H17A H 0.4339 0.9415 0.4323 0.058 Uiso 1 1 calc R U . . .
H17B H 0.3751 1.0376 0.4235 0.058 Uiso 1 1 calc R U . . .
H17C H 0.3494 0.9382 0.3910 0.058 Uiso 1 1 calc R U . . .
C18 C 0.38222(9) 0.94436(11) 0.54491(6) 0.0360(3) Uani 1 1 d . . . . .
H18A H 0.3502 0.9276 0.5740 0.054 Uiso 1 1 calc R U . . .
H18B H 0.3989 1.0142 0.5476 0.054 Uiso 1 1 calc R U . . .
H18C H 0.4327 0.9027 0.5471 0.054 Uiso 1 1 calc R U . . .
C19 C 0.32326(8) 0.73459(9) 0.51468(5) 0.0263(2) Uani 1 1 d . . . . .
C20 C 0.40587(9) 0.69818(10) 0.51403(5) 0.0294(3) Uani 1 1 d . . . . .
C21 C 0.44416(10) 0.64250(12) 0.55695(6) 0.0372(3) Uani 1 1 d . . . . .
H21 H 0.5002 0.6195 0.5567 0.045 Uiso 1 1 calc R U . . .
C22 C 0.40241(11) 0.62011(13) 0.59964(6) 0.0439(4) Uani 1 1 d . . . . .
H22 H 0.4300 0.5843 0.6291 0.053 Uiso 1 1 calc R U . . .
C23 C 0.31987(11) 0.65057(12) 0.59888(6) 0.0398(3) Uani 1 1 d . . . . .
H23 H 0.2903 0.6332 0.6276 0.048 Uiso 1 1 calc R U . . .
C24 C 0.27898(9) 0.70602(10) 0.55716(5) 0.0304(3) Uani 1 1 d . . . . .
C25 C 0.45499(8) 0.71447(11) 0.46748(6) 0.0319(3) Uani 1 1 d . . . . .
H25 H 0.4177 0.7507 0.4392 0.038 Uiso 1 1 calc R U . . .
C26 C 0.53452(10) 0.77676(13) 0.48245(7) 0.0418(3) Uani 1 1 d . . . . .
H26A H 0.5189 0.8412 0.4960 0.063 Uiso 1 1 calc R U . . .
H26B H 0.5631 0.7867 0.4510 0.063 Uiso 1 1 calc R U . . .
H26C H 0.5725 0.7423 0.5099 0.063 Uiso 1 1 calc R U . . .
C27 C 0.47892(10) 0.61508(12) 0.44439(6) 0.0387(3) Uani 1 1 d . . . . .
H27A H 0.5170 0.5790 0.4711 0.058 Uiso 1 1 calc R U . . .
H27B H 0.5072 0.6269 0.4130 0.058 Uiso 1 1 calc R U . . .
H27C H 0.4279 0.5757 0.4343 0.058 Uiso 1 1 calc R U . . .
C28 C 0.18783(9) 0.73541(11) 0.55849(5) 0.0336(3) Uani 1 1 d . . . . .
H28 H 0.1641 0.7559 0.5218 0.040 Uiso 1 1 calc R U . . .
C29 C 0.18142(11) 0.82429(13) 0.59495(6) 0.0436(4) Uani 1 1 d . . . . .
H29A H 0.2038 0.8062 0.6314 0.065 Uiso 1 1 calc R U . . .
H29B H 0.1223 0.8441 0.5936 0.065 Uiso 1 1 calc R U . . .
H29C H 0.2141 0.8796 0.5832 0.065 Uiso 1 1 calc R U . . .
C30 C 0.13363(10) 0.64994(13) 0.57477(6) 0.0424(4) Uani 1 1 d . . . . .
H30A H 0.1387 0.5930 0.5515 0.064 Uiso 1 1 calc R U . . .
H30B H 0.0746 0.6710 0.5716 0.064 Uiso 1 1 calc R U . . .
H30C H 0.1529 0.6312 0.6116 0.064 Uiso 1 1 calc R U . . .
C42 C 0.29124(8) 0.68953(10) 0.36121(5) 0.0288(3) Uani 1 1 d . . . . .
C43 C 0.32719(9) 0.65322(11) 0.32725(6) 0.0338(3) Uani 1 1 d . . . . .
C44 C 0.17104(9) 0.61837(10) 0.44155(5) 0.0300(3) Uani 1 1 d D . . . .
H44 H 0.1122(5) 0.6143(14) 0.4484(7) 0.039(5) Uiso 1 1 d D . . . .
C45 C 0.21768(9) 0.53855(11) 0.45433(6) 0.0336(3) Uani 1 1 d D . . . .
H45 H 0.2774(5) 0.5397(15) 0.4490(8) 0.047(5) Uiso 1 1 d D . . . .
C46 C 0.37087(9) 0.61639(12) 0.28527(6) 0.0346(3) Uani 1 1 d . . . . .
C47 C 0.43002(10) 0.53989(12) 0.29434(6) 0.0383(3) Uani 1 1 d . . . . .
H47 H 0.4397 0.5093 0.3282 0.046 Uiso 1 1 calc R U . . .
C48 C 0.47459(11) 0.50852(14) 0.25410(7) 0.0459(4) Uani 1 1 d . . . . .
H48 H 0.5144 0.4563 0.2606 0.055 Uiso 1 1 calc R U . . .
C49 C 0.46141(12) 0.55280(15) 0.20454(7) 0.0498(4) Uani 1 1 d . . . . .
H49 H 0.4930 0.5321 0.1773 0.060 Uiso 1 1 calc R U . . .
C50 C 0.40199(12) 0.62750(15) 0.19482(6) 0.0494(4) Uani 1 1 d . . . . .
H50 H 0.3923 0.6576 0.1608 0.059 Uiso 1 1 calc R U . . .
C51 C 0.35683(11) 0.65824(13) 0.23469(6) 0.0432(4) Uani 1 1 d . . . . .
H51 H 0.3156 0.7087 0.2275 0.052 Uiso 1 1 calc R U . . .
C52 C 0.19401(9) 0.44484(10) 0.47851(5) 0.0315(3) Uani 1 1 d . . . . .
C53 C 0.25707(9) 0.38130(12) 0.50129(6) 0.0380(3) Uani 1 1 d . . . . .
H53 H 0.3144 0.4003 0.5023 0.046 Uiso 1 1 calc R U . . .
C54 C 0.23785(10) 0.29075(12) 0.52261(7) 0.0411(3) Uani 1 1 d . . . . .
H54 H 0.2819 0.2482 0.5376 0.049 Uiso 1 1 calc R U . . .
C55 C 0.15507(11) 0.26255(12) 0.52199(7) 0.0414(3) Uani 1 1 d . . . . .
H55 H 0.1417 0.1999 0.5357 0.050 Uiso 1 1 calc R U . . .
C56 C 0.09134(10) 0.32625(13) 0.50114(7) 0.0452(4) Uani 1 1 d . . . . .
H56 H 0.0341 0.3083 0.5019 0.054 Uiso 1 1 calc R U . . .
C57 C 0.11049(10) 0.41607(12) 0.47916(7) 0.0397(3) Uani 1 1 d . . . . .
H57 H 0.0662 0.4585 0.4644 0.048 Uiso 1 1 calc R U . . .
N3 N 0.73260(9) 0.85050(12) 0.21716(5) 0.0441(3) Uani 1 1 d . . . . .
N4 N 0.68932(9) 0.80608(10) 0.29071(5) 0.0397(3) Uani 1 1 d . . . . .
C31 C 0.68511(12) 0.78586(14) 0.23932(7) 0.0462(4) Uani 1 1 d D . . . .
H31 H 0.6487(12) 0.7342(12) 0.2219(8) 0.059(6) Uiso 1 1 d D . . . .
C32 C 0.74757(13) 0.8513(2) 0.16054(7) 0.0631(6) Uani 1 1 d . . . . .
H32 H 0.7474 0.9217 0.1482 0.076 Uiso 1 1 calc R U . . .
C33 C 0.83327(15) 0.8064(2) 0.15540(8) 0.0689(6) Uani 1 1 d . . . . .
H33A H 0.8768 0.8408 0.1794 0.103 Uiso 1 1 calc R U . . .
H33B H 0.8453 0.8136 0.1188 0.103 Uiso 1 1 calc R U . . .
H33C H 0.8330 0.7360 0.1647 0.103 Uiso 1 1 calc R U . . .
C34 C 0.67746(18) 0.7967(3) 0.12707(8) 0.1041(12) Uani 1 1 d . . . . .
H34A H 0.6796 0.7264 0.1367 0.156 Uiso 1 1 calc R U . . .
H34B H 0.6842 0.8038 0.0895 0.156 Uiso 1 1 calc R U . . .
H34C H 0.6230 0.8245 0.1333 0.156 Uiso 1 1 calc R U . . .
C35 C 0.76847(10) 0.91476(12) 0.25598(7) 0.0414(3) Uani 1 1 d . . . . .
C36 C 0.82626(11) 0.99718(16) 0.24585(9) 0.0587(5) Uani 1 1 d . . . . .
H36A H 0.8822 0.9703 0.2424 0.088 Uiso 1 1 calc R U . . .
H36B H 0.8307 1.0440 0.2755 0.088 Uiso 1 1 calc R U . . .
H36C H 0.8039 1.0314 0.2130 0.088 Uiso 1 1 calc R U . . .
C37 C 0.74111(10) 0.88681(11) 0.30224(6) 0.0377(3) Uani 1 1 d . . . . .
C38 C 0.75975(12) 0.92936(14) 0.35642(8) 0.0520(4) Uani 1 1 d . . . . .
H38A H 0.7070 0.9493 0.3691 0.078 Uiso 1 1 calc R U . . .
H38B H 0.7964 0.9873 0.3554 0.078 Uiso 1 1 calc R U . . .
H38C H 0.7882 0.8795 0.3805 0.078 Uiso 1 1 calc R U . . .
C39 C 0.64363(12) 0.75167(13) 0.32926(7) 0.0464(4) Uani 1 1 d . . . . .
H39 H 0.6635 0.7787 0.3654 0.056 Uiso 1 1 calc R U . . .
C40 C 0.66571(14) 0.64321(15) 0.32982(9) 0.0604(5) Uani 1 1 d . . . . .
H40A H 0.6421 0.6130 0.2961 0.091 Uiso 1 1 calc R U . . .
H40B H 0.6423 0.6105 0.3590 0.091 Uiso 1 1 calc R U . . .
H40C H 0.7271 0.6356 0.3347 0.091 Uiso 1 1 calc R U . . .
C41 C 0.55009(14) 0.77135(17) 0.31783(10) 0.0648(6) Uani 1 1 d . . . . .
H41A H 0.5398 0.8428 0.3193 0.097 Uiso 1 1 calc R U . . .
H41B H 0.5210 0.7376 0.3444 0.097 Uiso 1 1 calc R U . . .
H41C H 0.5288 0.7464 0.2824 0.097 Uiso 1 1 calc R U . . .

loop_
_atom_site_aniso_label
_atom_site_aniso_U_11
_atom_site_aniso_U_22
_atom_site_aniso_U_33
_atom_site_aniso_U_23
_atom_site_aniso_U_13
_atom_site_aniso_U_12
Si1 0.02576(17) 0.02636(18) 0.02912(17) -0.00103(13) 0.00535(13) 0.00258(13)
Si2 0.02742(18) 0.02592(18) 0.02876(17) -0.00036(13) 0.00153(13) -0.00370(13)
Al1 0.02473(18) 0.02410(18) 0.02169(17) -0.00072(13) 0.00262(13) 0.00131(13)
N1 0.0240(5) 0.0266(5) 0.0220(5) -0.0003(4) 0.0033(4) 0.0015(4)
N2 0.0251(5) 0.0249(5) 0.0231(5) -0.0001(4) 0.0024(4) -0.0006(4)
C1 0.0239(6) 0.0306(6) 0.0234(6) 0.0007(5) 0.0030(4) 0.0048(5)
C2 0.0287(6) 0.0382(7) 0.0263(6) 0.0028(5) 0.0043(5) 0.0027(5)
C3 0.0406(8) 0.0595(10) 0.0240(6) 0.0038(6) 0.0070(6) -0.0019(7)
C4 0.0434(8) 0.0689(11) 0.0241(6) -0.0078(7) 0.0028(6) -0.0029(8)
C5 0.0335(7) 0.0504(9) 0.0322(7) -0.0107(6) 0.0014(6) -0.0042(6)
C6 0.0257(6) 0.0356(7) 0.0276(6) -0.0033(5) 0.0035(5) 0.0026(5)
C7 0.0276(6) 0.0378(7) 0.0320(6) -0.0053(5) 0.0044(5) -0.0051(5)
C8 0.0443(9) 0.0392(8) 0.0439(8) -0.0042(6) 0.0031(7) -0.0075(6)
C9 0.0303(7) 0.0560(10) 0.0495(9) -0.0067(7) 0.0102(6) -0.0024(7)
C10 0.0341(7) 0.0387(8) 0.0317(6) 0.0045(5) 0.0093(5) -0.0026(6)
C11 0.0491(10) 0.0439(9) 0.0745(12) 0.0149(9) 0.0135(9) 0.0007(8)
C12 0.0354(8) 0.0493(9) 0.0456(8) 0.0024(7) 0.0126(6) -0.0044(7)
C13 0.0339(7) 0.0406(8) 0.0453(8) 0.0026(6) 0.0003(6) 0.0118(6)
C14 0.0407(8) 0.0402(8) 0.0403(7) -0.0044(6) 0.0191(6) 0.0008(6)
C15 0.0361(7) 0.0261(6) 0.0418(7) -0.0019(5) 0.0039(6) 0.0020(5)
C16 0.0386(7) 0.0270(6) 0.0405(7) -0.0066(6) 0.0010(6) 0.0002(5)
C17 0.0351(7) 0.0417(8) 0.0387(7) 0.0084(6) 0.0033(6) -0.0093(6)
C18 0.0373(7) 0.0359(7) 0.0336(7) -0.0051(6) -0.0005(6) -0.0076(6)
C19 0.0280(6) 0.0267(6) 0.0234(5) -0.0013(5) 0.0005(5) -0.0030(5)
C20 0.0285(6) 0.0296(6) 0.0293(6) 0.0005(5) 0.0010(5) -0.0014(5)
C21 0.0336(7) 0.0404(8) 0.0361(7) 0.0043(6) -0.0010(6) 0.0052(6)
C22 0.0482(9) 0.0494(9) 0.0319(7) 0.0122(6) -0.0030(6) 0.0059(7)
C23 0.0455(8) 0.0473(8) 0.0270(6) 0.0075(6) 0.0060(6) -0.0015(7)
C24 0.0336(7) 0.0332(7) 0.0243(6) -0.0009(5) 0.0033(5) -0.0022(5)
C25 0.0252(6) 0.0358(7) 0.0350(7) 0.0037(5) 0.0044(5) 0.0018(5)
C26 0.0289(7) 0.0442(8) 0.0527(9) 0.0028(7) 0.0073(6) -0.0027(6)
C27 0.0352(7) 0.0420(8) 0.0397(7) 0.0017(6) 0.0083(6) 0.0050(6)
C28 0.0343(7) 0.0427(8) 0.0247(6) -0.0002(5) 0.0075(5) -0.0024(6)
C29 0.0469(9) 0.0463(9) 0.0406(8) -0.0050(7) 0.0164(7) -0.0005(7)
C30 0.0414(8) 0.0553(9) 0.0323(7) -0.0041(6) 0.0114(6) -0.0119(7)
C42 0.0284(6) 0.0329(6) 0.0249(6) -0.0025(5) 0.0027(5) 0.0040(5)
C43 0.0301(7) 0.0382(7) 0.0326(7) -0.0041(6) 0.0024(5) 0.0027(6)
C44 0.0327(7) 0.0291(6) 0.0281(6) -0.0009(5) 0.0035(5) -0.0044(5)
C45 0.0332(7) 0.0304(7) 0.0381(7) 0.0015(6) 0.0074(5) -0.0036(5)
C46 0.0299(7) 0.0411(8) 0.0329(7) -0.0092(6) 0.0048(5) 0.0016(6)
C47 0.0348(7) 0.0449(8) 0.0351(7) -0.0075(6) 0.0039(6) 0.0044(6)
C48 0.0375(8) 0.0530(9) 0.0476(9) -0.0133(7) 0.0072(7) 0.0105(7)
C49 0.0480(9) 0.0628(11) 0.0416(8) -0.0155(8) 0.0167(7) 0.0040(8)
C50 0.0579(10) 0.0597(11) 0.0316(7) -0.0047(7) 0.0097(7) 0.0037(8)
C51 0.0452(9) 0.0494(9) 0.0348(7) -0.0056(6) 0.0044(6) 0.0092(7)
C52 0.0356(7) 0.0267(6) 0.0326(6) -0.0001(5) 0.0062(5) -0.0022(5)
C53 0.0305(7) 0.0375(8) 0.0464(8) 0.0046(6) 0.0062(6) -0.0012(6)
C54 0.0372(8) 0.0374(8) 0.0487(8) 0.0113(6) 0.0062(6) 0.0067(6)
C55 0.0425(8) 0.0340(7) 0.0489(8) 0.0115(6) 0.0097(7) -0.0020(6)
C56 0.0327(7) 0.0431(9) 0.0597(10) 0.0143(7) 0.0055(7) -0.0061(6)
C57 0.0318(7) 0.0361(8) 0.0506(8) 0.0104(6) 0.0028(6) -0.0008(6)
N3 0.0384(7) 0.0596(9) 0.0349(6) 0.0114(6) 0.0068(5) 0.0016(6)
N4 0.0462(7) 0.0399(7) 0.0345(6) -0.0001(5) 0.0105(5) -0.0047(6)
C31 0.0500(9) 0.0515(10) 0.0378(8) -0.0032(7) 0.0086(7) -0.0086(7)
C32 0.0572(11) 0.0977(17) 0.0363(9) 0.0205(9) 0.0129(8) 0.0081(11)
C33 0.0672(13) 0.0954(17) 0.0488(10) 0.0166(11) 0.0246(9) 0.0130(12)
C34 0.0749(16) 0.205(4) 0.0304(9) -0.0011(15) 0.0008(10) -0.008(2)
C35 0.0310(7) 0.0423(8) 0.0505(9) 0.0112(7) 0.0039(6) 0.0033(6)
C36 0.0362(9) 0.0587(11) 0.0804(13) 0.0260(10) 0.0053(8) -0.0044(8)
C37 0.0342(7) 0.0352(7) 0.0435(8) 0.0005(6) 0.0047(6) 0.0026(6)
C38 0.0506(10) 0.0500(10) 0.0555(10) -0.0146(8) 0.0071(8) -0.0017(8)
C39 0.0561(10) 0.0470(9) 0.0382(8) 0.0011(7) 0.0146(7) -0.0107(8)
C40 0.0560(11) 0.0532(11) 0.0758(13) 0.0185(10) 0.0225(10) -0.0010(9)
C41 0.0560(11) 0.0620(12) 0.0825(14) 0.0251(11) 0.0313(11) 0.0049(9)

loop_
_atom_type_symbol
_atom_type_description
_atom_type_scat_dispersion_real
_atom_type_scat_dispersion_imag
_atom_type_scat_source
C C 0.0181 0.0091 'International Tables Vol C Tables 4.2.6.8 and 6.1.1.4'
H H 0.0000 0.0000 'International Tables Vol C Tables 4.2.6.8 and 6.1.1.4'
Al Al 0.2130 0.2455 'International Tables Vol C Tables 4.2.6.8 and 6.1.1.4'
N N 0.0311 0.0180 'International Tables Vol C Tables 4.2.6.8 and 6.1.1.4'
Si Si 0.2541 0.3302 'International Tables Vol C Tables 4.2.6.8 and 6.1.1.4'

loop_
_geom_angle_atom_site_label_1
_geom_angle_atom_site_label_2
_geom_angle_atom_site_label_3
_geom_angle
_geom_angle_site_symmetry_1
_geom_angle_site_symmetry_3
_geom_angle_publ_flag
N1 Si1 C13 111.24(6) . . ?
N1 Si1 C14 111.59(6) . . ?
N1 Si1 C15 113.79(6) . . ?
C13 Si1 C15 105.99(7) . . ?
C14 Si1 C13 106.14(8) . . ?
C14 Si1 C15 107.63(7) . . ?
N2 Si2 C16 114.36(6) . . ?
N2 Si2 C17 112.95(6) . . ?
N2 Si2 C18 110.43(6) . . ?
C16 Si2 C17 106.88(7) . . ?
C18 Si2 C16 103.69(7) . . ?
C18 Si2 C17 107.95(7) . . ?
N1 Al1 N2 112.07(5) . . ?
N1 Al1 C42 105.57(5) . . ?
N1 Al1 C44 116.28(6) . . ?
N2 Al1 C42 112.81(5) . . ?
N2 Al1 C44 106.21(5) . . ?
C44 Al1 C42 103.76(6) . . ?
Si1 N1 Al1 127.91(6) . . ?
C1 N1 Si1 116.98(8) . . ?
C1 N1 Al1 114.71(8) . . ?
Si2 N2 Al1 126.49(6) . . ?
C19 N2 Si2 115.68(8) . . ?
C19 N2 Al1 117.24(8) . . ?
C2 C1 N1 120.09(12) . . ?
C6 C1 N1 121.03(11) . . ?
C6 C1 C2 118.88(12) . . ?
C1 C2 C10 122.02(12) . . ?
C3 C2 C1 119.53(14) . . ?
C3 C2 C10 118.41(13) . . ?
C2 C3 H3 119.2 . . ?
C4 C3 C2 121.55(14) . . ?
C4 C3 H3 119.2 . . ?
C3 C4 H4 120.5 . . ?
C3 C4 C5 119.03(13) . . ?
C5 C4 H4 120.5 . . ?
C4 C5 H5 119.2 . . ?
C4 C5 C6 121.61(14) . . ?
C6 C5 H5 119.2 . . ?
C1 C6 C7 122.79(12) . . ?
C5 C6 C1 119.39(13) . . ?
C5 C6 C7 117.76(13) . . ?
C6 C7 H7 107.7 . . ?
C6 C7 C8 112.60(12) . . ?
C6 C7 C9 111.15(13) . . ?
C8 C7 H7 107.7 . . ?
C9 C7 H7 107.7 . . ?
C9 C7 C8 109.83(13) . . ?
C7 C8 H8A 109.5 . . ?
C7 C8 H8B 109.5 . . ?
C7 C8 H8C 109.5 . . ?
H8A C8 H8B 109.5 . . ?
H8A C8 H8C 109.5 . . ?
H8B C8 H8C 109.5 . . ?
C7 C9 H9A 109.5 . . ?
C7 C9 H9B 109.5 . . ?
C7 C9 H9C 109.5 . . ?
H9A C9 H9B 109.5 . . ?
H9A C9 H9C 109.5 . . ?
H9B C9 H9C 109.5 . . ?
C2 C10 H10 107.4 . . ?
C2 C10 C11 111.44(13) . . ?
C2 C10 C12 113.51(13) . . ?
C11 C10 H10 107.4 . . ?
C12 C10 H10 107.4 . . ?
C12 C10 C11 109.43(13) . . ?
C10 C11 H11A 109.5 . . ?
C10 C11 H11B 109.5 . . ?
C10 C11 H11C 109.5 . . ?
H11A C11 H11B 109.5 . . ?
H11A C11 H11C 109.5 . . ?
H11B C11 H11C 109.5 . . ?
C10 C12 H12A 109.5 . . ?
C10 C12 H12B 109.5 . . ?
C10 C12 H12C 109.5 . . ?
H12A C12 H12B 109.5 . . ?
H12A C12 H12C 109.5 . . ?
H12B C12 H12C 109.5 . . ?
Si1 C13 H13A 109.5 . . ?
Si1 C13 H13B 109.5 . . ?
Si1 C13 H13C 109.5 . . ?
H13A C13 H13B 109.5 . . ?
H13A C13 H13C 109.5 . . ?
H13B C13 H13C 109.5 . . ?
Si1 C14 H14A 109.5 . . ?
Si1 C14 H14B 109.5 . . ?
Si1 C14 H14C 109.5 . . ?
H14A C14 H14B 109.5 . . ?
H14A C14 H14C 109.5 . . ?
H14B C14 H14C 109.5 . . ?
Si1 C15 H15A 108.0 . . ?
Si1 C15 H15B 108.0 . . ?
H15A C15 H15B 107.3 . . ?
C16 C15 Si1 117.12(10) . . ?
C16 C15 H15A 108.0 . . ?
C16 C15 H15B 108.0 . . ?
Si2 C16 H16A 107.4 . . ?
Si2 C16 H16B 107.4 . . ?
C15 C16 Si2 119.60(10) . . ?
C15 C16 H16A 107.4 . . ?
C15 C16 H16B 107.4 . . ?
H16A C16 H16B 107.0 . . ?
Si2 C17 H17A 109.5 . . ?
Si2 C17 H17B 109.5 . . ?
Si2 C17 H17C 109.5 . . ?
H17A C17 H17B 109.5 . . ?
H17A C17 H17C 109.5 . . ?
H17B C17 H17C 109.5 . . ?
Si2 C18 H18A 109.5 . . ?
Si2 C18 H18B 109.5 . . ?
Si2 C18 H18C 109.5 . . ?
H18A C18 H18B 109.5 . . ?
H18A C18 H18C 109.5 . . ?
H18B C18 H18C 109.5 . . ?
C20 C19 N2 120.88(12) . . ?
C20 C19 C24 118.38(12) . . ?
C24 C19 N2 120.74(12) . . ?
C19 C20 C25 122.62(12) . . ?
C21 C20 C19 119.55(13) . . ?
C21 C20 C25 117.81(13) . . ?
C20 C21 H21 119.2 . . ?
C22 C21 C20 121.54(14) . . ?
C22 C21 H21 119.2 . . ?
C21 C22 H22 120.5 . . ?
C21 C22 C23 118.97(13) . . ?
C23 C22 H22 120.5 . . ?
C22 C23 H23 119.2 . . ?
C22 C23 C24 121.67(14) . . ?
C24 C23 H23 119.2 . . ?
C19 C24 C28 121.55(12) . . ?
C23 C24 C19 119.63(13) . . ?
C23 C24 C28 118.83(13) . . ?
C20 C25 H25 108.0 . . ?
C20 C25 C26 112.57(12) . . ?
C20 C25 C27 110.60(12) . . ?
C26 C25 H25 108.0 . . ?
C26 C25 C27 109.56(12) . . ?
C27 C25 H25 108.0 . . ?
C25 C26 H26A 109.5 . . ?
C25 C26 H26B 109.5 . . ?
C25 C26 H26C 109.5 . . ?
H26A C26 H26B 109.5 . . ?
H26A C26 H26C 109.5 . . ?
H26B C26 H26C 109.5 . . ?
C25 C27 H27A 109.5 . . ?
C25 C27 H27B 109.5 . . ?
C25 C27 H27C 109.5 . . ?
H27A C27 H27B 109.5 . . ?
H27A C27 H27C 109.5 . . ?
H27B C27 H27C 109.5 . . ?
C24 C28 H28 107.5 . . ?
C24 C28 C29 111.12(12) . . ?
C24 C28 C30 112.89(13) . . ?
C29 C28 H28 107.5 . . ?
C29 C28 C30 110.03(12) . . ?
C30 C28 H28 107.5 . . ?
C28 C29 H29A 109.5 . . ?
C28 C29 H29B 109.5 . . ?
C28 C29 H29C 109.5 . . ?
H29A C29 H29B 109.5 . . ?
H29A C29 H29C 109.5 . . ?
H29B C29 H29C 109.5 . . ?
C28 C30 H30A 109.5 . . ?
C28 C30 H30B 109.5 . . ?
C28 C30 H30C 109.5 . . ?
H30A C30 H30B 109.5 . . ?
H30A C30 H30C 109.5 . . ?
H30B C30 H30C 109.5 . . ?
C43 C42 Al1 173.62(13) . . ?
C42 C43 C46 176.15(17) . . ?
Al1 C44 H44 122.9(11) . . ?
C45 C44 Al1 121.27(11) . . ?
C45 C44 H44 115.7(11) . . ?
C44 C45 H45 118.6(12) . . ?
C44 C45 C52 129.10(14) . . ?
C52 C45 H45 112.2(12) . . ?
C47 C46 C43 121.11(14) . . ?
C51 C46 C43 120.53(14) . . ?
C51 C46 C47 118.34(14) . . ?
C46 C47 H47 119.8 . . ?
C48 C47 C46 120.37(15) . . ?
C48 C47 H47 119.8 . . ?
C47 C48 H48 119.8 . . ?
C49 C48 C47 120.44(16) . . ?
C49 C48 H48 119.8 . . ?
C48 C49 H49 120.1 . . ?
C48 C49 C50 119.70(15) . . ?
C50 C49 H49 120.1 . . ?
C49 C50 H50 120.0 . . ?
C51 C50 C49 119.99(16) . . ?
C51 C50 H50 120.0 . . ?
C46 C51 H51 119.4 . . ?
C50 C51 C46 121.12(16) . . ?
C50 C51 H51 119.4 . . ?
C53 C52 C45 119.31(13) . . ?
C53 C52 C57 117.87(13) . . ?
C57 C52 C45 122.81(13) . . ?
C52 C53 H53 119.3 . . ?
C54 C53 C52 121.31(14) . . ?
C54 C53 H53 119.3 . . ?
C53 C54 H54 120.0 . . ?
C55 C54 C53 120.08(14) . . ?
C55 C54 H54 120.0 . . ?
C54 C55 H55 120.3 . . ?
C54 C55 C56 119.46(14) . . ?
C56 C55 H55 120.3 . . ?
C55 C56 H56 119.8 . . ?
C55 C56 C57 120.45(15) . . ?
C57 C56 H56 119.8 . . ?
C52 C57 H57 119.6 . . ?
C56 C57 C52 120.76(14) . . ?
C56 C57 H57 119.6 . . ?
C31 N3 C32 125.96(17) . . ?
C31 N3 C35 108.47(14) . . ?
C35 N3 C32 125.53(16) . . ?
C31 N4 C37 108.88(14) . . ?
C31 N4 C39 125.40(14) . . ?
C37 N4 C39 125.70(13) . . ?
N3 C31 H31 128.1(13) . . ?
N4 C31 N3 108.88(15) . . ?
N4 C31 H31 122.9(13) . . ?
N3 C32 H32 108.4 . . ?
N3 C32 C33 109.93(15) . . ?
N3 C32 C34 109.83(18) . . ?
C33 C32 H32 108.4 . . ?
C34 C32 H32 108.4 . . ?
C34 C32 C33 111.7(2) . . ?
C32 C33 H33A 109.5 . . ?
C32 C33 H33B 109.5 . . ?
C32 C33 H33C 109.5 . . ?
H33A C33 H33B 109.5 . . ?
H33A C33 H33C 109.5 . . ?
H33B C33 H33C 109.5 . . ?
C32 C34 H34A 109.5 . . ?
C32 C34 H34B 109.5 . . ?
C32 C34 H34C 109.5 . . ?
H34A C34 H34B 109.5 . . ?
H34A C34 H34C 109.5 . . ?
H34B C34 H34C 109.5 . . ?
N3 C35 C36 123.70(17) . . ?
C37 C35 N3 107.00(14) . . ?
C37 C35 C36 129.30(18) . . ?
C35 C36 H36A 109.5 . . ?
C35 C36 H36B 109.5 . . ?
C35 C36 H36C 109.5 . . ?
H36A C36 H36B 109.5 . . ?
H36A C36 H36C 109.5 . . ?
H36B C36 H36C 109.5 . . ?
N4 C37 C38 123.05(15) . . ?
C35 C37 N4 106.77(14) . . ?
C35 C37 C38 130.18(16) . . ?
C37 C38 H38A 109.5 . . ?
C37 C38 H38B 109.5 . . ?
C37 C38 H38C 109.5 . . ?
H38A C38 H38B 109.5 . . ?
H38A C38 H38C 109.5 . . ?
H38B C38 H38C 109.5 . . ?
N4 C39 H39 107.4 . . ?
N4 C39 C40 110.54(15) . . ?
N4 C39 C41 110.23(15) . . ?
C40 C39 H39 107.4 . . ?
C40 C39 C41 113.47(17) . . ?
C41 C39 H39 107.4 . . ?
C39 C40 H40A 109.5 . . ?
C39 C40 H40B 109.5 . . ?
C39 C40 H40C 109.5 . . ?
H40A C40 H40B 109.5 . . ?
H40A C40 H40C 109.5 . . ?
H40B C40 H40C 109.5 . . ?
C39 C41 H41A 109.5 . . ?
C39 C41 H41B 109.5 . . ?
C39 C41 H41C 109.5 . . ?
H41A C41 H41B 109.5 . . ?
H41A C41 H41C 109.5 . . ?
H41B C41 H41C 109.5 . . ?

loop_
_geom_bond_atom_site_label_1
_geom_bond_atom_site_label_2
_geom_bond_distance
_geom_bond_site_symmetry_2
_geom_bond_publ_flag
Si1 N1 1.7283(11) . ?
Si1 C13 1.8790(15) . ?
Si1 C14 1.8707(15) . ?
Si1 C15 1.8821(15) . ?
Si2 N2 1.7301(11) . ?
Si2 C16 1.8838(15) . ?
Si2 C17 1.8849(15) . ?
Si2 C18 1.8825(14) . ?
Al1 N1 1.8745(11) . ?
Al1 N2 1.8799(11) . ?
Al1 C42 1.9959(14) . ?
Al1 C44 1.9876(14) . ?
N1 C1 1.4376(16) . ?
N2 C19 1.4383(16) . ?
C1 C2 1.4156(19) . ?
C1 C6 1.4111(19) . ?
C2 C3 1.393(2) . ?
C2 C10 1.515(2) . ?
C3 H3 0.9500 . ?
C3 C4 1.381(2) . ?
C4 H4 0.9500 . ?
C4 C5 1.381(2) . ?
C5 H5 0.9500 . ?
C5 C6 1.3974(19) . ?
C6 C7 1.5208(19) . ?
C7 H7 1.0000 . ?
C7 C8 1.535(2) . ?
C7 C9 1.532(2) . ?
C8 H8A 0.9800 . ?
C8 H8B 0.9800 . ?
C8 H8C 0.9800 . ?
C9 H9A 0.9800 . ?
C9 H9B 0.9800 . ?
C9 H9C 0.9800 . ?
C10 H10 1.0000 . ?
C10 C11 1.529(2) . ?
C10 C12 1.527(2) . ?
C11 H11A 0.9800 . ?
C11 H11B 0.9800 . ?
C11 H11C 0.9800 . ?
C12 H12A 0.9800 . ?
C12 H12B 0.9800 . ?
C12 H12C 0.9800 . ?
C13 H13A 0.9800 . ?
C13 H13B 0.9800 . ?
C13 H13C 0.9800 . ?
C14 H14A 0.9800 . ?
C14 H14B 0.9800 . ?
C14 H14C 0.9800 . ?
C15 H15A 0.9900 . ?
C15 H15B 0.9900 . ?
C15 C16 1.539(2) . ?
C16 H16A 0.9900 . ?
C16 H16B 0.9900 . ?
C17 H17A 0.9800 . ?
C17 H17B 0.9800 . ?
C17 H17C 0.9800 . ?
C18 H18A 0.9800 . ?
C18 H18B 0.9800 . ?
C18 H18C 0.9800 . ?
C19 C20 1.4126(19) . ?
C19 C24 1.4201(19) . ?
C20 C21 1.398(2) . ?
C20 C25 1.5197(19) . ?
C21 H21 0.9500 . ?
C21 C22 1.380(2) . ?
C22 H22 0.9500 . ?
C22 C23 1.381(2) . ?
C23 H23 0.9500 . ?
C23 C24 1.390(2) . ?
C24 C28 1.516(2) . ?
C25 H25 1.0000 . ?
C25 C26 1.531(2) . ?
C25 C27 1.533(2) . ?
C26 H26A 0.9800 . ?
C26 H26B 0.9800 . ?
C26 H26C 0.9800 . ?
C27 H27A 0.9800 . ?
C27 H27B 0.9800 . ?
C27 H27C 0.9800 . ?
C28 H28 1.0000 . ?
C28 C29 1.528(2) . ?
C28 C30 1.533(2) . ?
C29 H29A 0.9800 . ?
C29 H29B 0.9800 . ?
C29 H29C 0.9800 . ?
C30 H30A 0.9800 . ?
C30 H30B 0.9800 . ?
C30 H30C 0.9800 . ?
C42 C43 1.203(2) . ?
C43 C46 1.439(2) . ?
C44 H44 0.981(5) . ?
C44 C45 1.327(2) . ?
C45 H45 0.982(5) . ?
C45 C52 1.4777(19) . ?
C46 C47 1.400(2) . ?
C46 C51 1.395(2) . ?
C47 H47 0.9500 . ?
C47 C48 1.388(2) . ?
C48 H48 0.9500 . ?
C48 C49 1.385(3) . ?
C49 H49 0.9500 . ?
C49 C50 1.386(3) . ?
C50 H50 0.9500 . ?
C50 C51 1.383(2) . ?
C51 H51 0.9500 . ?
C52 C53 1.392(2) . ?
C52 C57 1.394(2) . ?
C53 H53 0.9500 . ?
C53 C54 1.388(2) . ?
C54 H54 0.9500 . ?
C54 C55 1.377(2) . ?
C55 H55 0.9500 . ?
C55 C56 1.385(2) . ?
C56 H56 0.9500 . ?
C56 C57 1.386(2) . ?
C57 H57 0.9500 . ?
N3 C31 1.330(2) . ?
N3 C32 1.489(2) . ?
N3 C35 1.381(2) . ?
N4 C31 1.327(2) . ?
N4 C37 1.377(2) . ?
N4 C39 1.491(2) . ?
C31 H31 0.977(5) . ?
C32 H32 1.0000 . ?
C32 C33 1.521(3) . ?
C32 C34 1.509(4) . ?
C33 H33A 0.9800 . ?
C33 H33B 0.9800 . ?
C33 H33C 0.9800 . ?
C34 H34A 0.9800 . ?
C34 H34B 0.9800 . ?
C34 H34C 0.9800 . ?
C35 C36 1.491(2) . ?
C35 C37 1.361(2) . ?
C36 H36A 0.9800 . ?
C36 H36B 0.9800 . ?
C36 H36C 0.9800 . ?
C37 C38 1.486(2) . ?
C38 H38A 0.9800 . ?
C38 H38B 0.9800 . ?
C38 H38C 0.9800 . ?
C39 H39 1.0000 . ?
C39 C40 1.506(3) . ?
C39 C41 1.511(3) . ?
C40 H40A 0.9800 . ?
C40 H40B 0.9800 . ?
C40 H40C 0.9800 . ?
C41 H41A 0.9800 . ?
C41 H41B 0.9800 . ?
C41 H41C 0.9800 . ?

loop_
_geom_torsion_atom_site_label_1
_geom_torsion_atom_site_label_2
_geom_torsion_atom_site_label_3
_geom_torsion_atom_site_label_4
_geom_torsion
_geom_torsion_site_symmetry_1
_geom_torsion_site_symmetry_2
_geom_torsion_site_symmetry_3
_geom_torsion_site_symmetry_4
_geom_torsion_publ_flag
Si1 N1 C1 C2 88.32(13) . . . . ?
Si1 N1 C1 C6 -91.08(13) . . . . ?
Si1 C15 C16 Si2 68.86(14) . . . . ?
Si2 N2 C19 C20 -80.06(13) . . . . ?
Si2 N2 C19 C24 99.68(12) . . . . ?
Al1 N1 C1 C2 -98.36(12) . . . . ?
Al1 N1 C1 C6 82.24(13) . . . . ?
Al1 N2 C19 C20 91.74(13) . . . . ?
Al1 N2 C19 C24 -88.52(13) . . . . ?
Al1 C44 C45 C52 174.94(12) . . . . ?
N1 Si1 C15 C16 -70.02(12) . . . . ?
N1 Al1 N2 Si2 -30.06(9) . . . . ?
N1 Al1 N2 C19 159.14(9) . . . . ?
N1 C1 C2 C3 179.72(13) . . . . ?
N1 C1 C2 C10 -2.52(19) . . . . ?
N1 C1 C6 C5 -179.72(13) . . . . ?
N1 C1 C6 C7 3.0(2) . . . . ?
N2 Si2 C16 C15 -71.80(13) . . . . ?
N2 Al1 N1 Si1 -33.05(9) . . . . ?
N2 Al1 N1 C1 154.50(9) . . . . ?
N2 C19 C20 C21 174.40(12) . . . . ?
N2 C19 C20 C25 -7.37(19) . . . . ?
N2 C19 C24 C23 -174.34(13) . . . . ?
N2 C19 C24 C28 5.06(19) . . . . ?
C1 C2 C3 C4 0.3(2) . . . . ?
C1 C2 C10 C11 -113.38(16) . . . . ?
C1 C2 C10 C12 122.52(15) . . . . ?
C1 C6 C7 C8 -123.84(14) . . . . ?
C1 C6 C7 C9 112.44(15) . . . . ?
C2 C1 C6 C5 0.9(2) . . . . ?
C2 C1 C6 C7 -176.40(12) . . . . ?
C2 C3 C4 C5 0.2(3) . . . . ?
C3 C2 C10 C11 64.41(19) . . . . ?
C3 C2 C10 C12 -59.69(18) . . . . ?
C3 C4 C5 C6 -0.2(3) . . . . ?
C4 C5 C6 C1 -0.4(2) . . . . ?
C4 C5 C6 C7 177.06(15) . . . . ?
C5 C6 C7 C8 58.83(18) . . . . ?
C5 C6 C7 C9 -64.88(17) . . . . ?
C6 C1 C2 C3 -0.9(2) . . . . ?
C6 C1 C2 C10 176.89(12) . . . . ?
C10 C2 C3 C4 -177.50(15) . . . . ?
C13 Si1 N1 Al1 -172.05(8) . . . . ?
C13 Si1 N1 C1 0.25(12) . . . . ?
C13 Si1 C15 C16 167.41(11) . . . . ?
C14 Si1 N1 Al1 -53.71(10) . . . . ?
C14 Si1 N1 C1 118.59(10) . . . . ?
C14 Si1 C15 C16 54.17(13) . . . . ?
C15 Si1 N1 Al1 68.32(9) . . . . ?
C15 Si1 N1 C1 -119.38(10) . . . . ?
C16 Si2 N2 Al1 65.77(9) . . . . ?
C16 Si2 N2 C19 -123.30(10) . . . . ?
C17 Si2 N2 Al1 -56.76(9) . . . . ?
C17 Si2 N2 C19 114.17(10) . . . . ?
C17 Si2 C16 C15 53.98(13) . . . . ?
C18 Si2 N2 Al1 -177.75(7) . . . . ?
C18 Si2 N2 C19 -6.82(11) . . . . ?
C18 Si2 C16 C15 167.89(11) . . . . ?
C19 C20 C21 C22 1.5(2) . . . . ?
C19 C20 C25 C26 116.54(14) . . . . ?
C19 C20 C25 C27 -120.53(14) . . . . ?
C19 C24 C28 C29 -100.06(15) . . . . ?
C19 C24 C28 C30 135.77(13) . . . . ?
C20 C19 C24 C23 5.4(2) . . . . ?
C20 C19 C24 C28 -175.19(12) . . . . ?
C20 C21 C22 C23 2.3(3) . . . . ?
C21 C20 C25 C26 -65.20(17) . . . . ?
C21 C20 C25 C27 57.73(17) . . . . ?
C21 C22 C23 C24 -2.3(3) . . . . ?
C22 C23 C24 C19 -1.6(2) . . . . ?
C22 C23 C24 C28 178.96(15) . . . . ?
C23 C24 C28 C29 79.35(17) . . . . ?
C23 C24 C28 C30 -44.82(18) . . . . ?
C24 C19 C20 C21 -5.3(2) . . . . ?
C24 C19 C20 C25 172.89(12) . . . . ?
C25 C20 C21 C22 -176.79(15) . . . . ?
C42 Al1 N1 Si1 -156.23(8) . . . . ?
C42 Al1 N1 C1 31.32(10) . . . . ?
C42 Al1 N2 Si2 88.94(8) . . . . ?
C42 Al1 N2 C19 -81.86(10) . . . . ?
C43 C46 C47 C48 -176.84(15) . . . . ?
C43 C46 C51 C50 176.16(16) . . . . ?
C44 Al1 N1 Si1 89.37(9) . . . . ?
C44 Al1 N1 C1 -83.08(10) . . . . ?
C44 Al1 N2 Si2 -158.05(7) . . . . ?
C44 Al1 N2 C19 31.15(11) . . . . ?
C44 C45 C52 C53 -163.22(16) . . . . ?
C44 C45 C52 C57 17.5(2) . . . . ?
C45 C52 C53 C54 -177.45(15) . . . . ?
C45 C52 C57 C56 178.37(16) . . . . ?
C46 C47 C48 C49 0.3(3) . . . . ?
C47 C46 C51 C50 -2.1(3) . . . . ?
C47 C48 C49 C50 -1.4(3) . . . . ?
C48 C49 C50 C51 0.7(3) . . . . ?
C49 C50 C51 C46 1.1(3) . . . . ?
C51 C46 C47 C48 1.4(2) . . . . ?
C52 C53 C54 C55 -0.7(3) . . . . ?
C53 C52 C57 C56 -1.0(2) . . . . ?
C53 C54 C55 C56 -1.6(3) . . . . ?
C54 C55 C56 C57 2.5(3) . . . . ?
C55 C56 C57 C52 -1.2(3) . . . . ?
C57 C52 C53 C54 1.9(2) . . . . ?
N3 C35 C37 N4 0.11(17) . . . . ?
N3 C35 C37 C38 179.88(16) . . . . ?
C31 N3 C32 C33 -101.1(2) . . . . ?
C31 N3 C32 C34 22.2(3) . . . . ?
C31 N3 C35 C36 179.65(16) . . . . ?
C31 N3 C35 C37 0.01(19) . . . . ?
C31 N4 C37 C35 -0.19(19) . . . . ?
C31 N4 C37 C38 -179.98(16) . . . . ?
C31 N4 C39 C40 57.3(2) . . . . ?
C31 N4 C39 C41 -68.9(2) . . . . ?
C32 N3 C31 N4 177.63(16) . . . . ?
C32 N3 C35 C36 1.9(3) . . . . ?
C32 N3 C35 C37 -177.76(16) . . . . ?
C35 N3 C31 N4 -0.1(2) . . . . ?
C35 N3 C32 C33 76.3(3) . . . . ?
C35 N3 C32 C34 -160.5(2) . . . . ?
C36 C35 C37 N4 -179.50(16) . . . . ?
C36 C35 C37 C38 0.3(3) . . . . ?
C37 N4 C31 N3 0.2(2) . . . . ?
C37 N4 C39 C40 -124.33(18) . . . . ?
C37 N4 C39 C41 109.4(2) . . . . ?
C39 N4 C31 N3 178.80(16) . . . . ?
C39 N4 C37 C35 -178.78(15) . . . . ?
C39 N4 C37 C38 1.4(3) . . . . ?
